data_7021880
loop_
_publ_author_name
'Hoffend, Claas'
'Diefenbach, Martin'
'Januszewski, Estera'
'Bolte, Michael'
'Lerner, Hans-Wolfram'
'Holthausen, Max C.'
'Wagner, Matthias'

_publ_section_title
;
 Effects of boron doping on the structural and optoelectronic properties
 of 9,10-diarylanthracenes.
;
_journal_issue 38
_journal_name_full 'Dalton transactions (Cambridge, England : 2003)'
_journal_page_first 13826
_journal_page_last 13837
_journal_paper_doi 10.1039/c3dt51035b
_journal_volume 42
_journal_year 2013
_chemical_formula_moiety 'C34 H26 B2, 2(C6 H6)'
_chemical_formula_sum 'C46 H38 B2'
_chemical_formula_weight 612.38
_chemical_name_systematic
;
?
;
_space_group_IT_number 14
_symmetry_cell_setting monoclinic
_symmetry_space_group_name_Hall '-P 2ybc'
_symmetry_space_group_name_H-M 'P 1 21/c 1'
_atom_sites_solution_hydrogens geom
_atom_sites_solution_primary direct
_atom_sites_solution_secondary difmap
_audit_creation_method SHELXL-97
_cell_angle_alpha 90.00
_cell_angle_beta 109.597(5)
_cell_angle_gamma 90.00
_cell_formula_units_Z 2
_cell_length_a 9.2654(6)
_cell_length_b 20.7217(10)
_cell_length_c 9.6220(6)
_cell_measurement_reflns_used 21483
_cell_measurement_temperature 173(2)
_cell_measurement_theta_max 26.0
_cell_measurement_theta_min 3.3
_cell_volume 1740.37(19)
_computing_cell_refinement 'X-Area (Stoe & Cie, 2001)'
_computing_data_collection 'X-Area (Stoe & Cie, 2001)'
_computing_data_reduction 'X-Area (Stoe & Cie, 2001)'
_computing_molecular_graphics 'XP in SHELXTL-Plus (Sheldrick, 1991)'
_computing_publication_material SHELXL97
_computing_structure_refinement 'SHELXL97 (Sheldrick, 2008) '
_computing_structure_solution 'SHELXS97 (Sheldrick, 2008) '
_diffrn_ambient_temperature 173(2)
_diffrn_measured_fraction_theta_full 0.998
_diffrn_measured_fraction_theta_max 0.992
_diffrn_measurement_device_type 'STOE IPDS II two-circle-diffractometer'
_diffrn_measurement_method \w
_diffrn_radiation_monochromator graphite
_diffrn_radiation_source 'fine-focus sealed tube'
_diffrn_radiation_type MoK\a
_diffrn_radiation_wavelength 0.71073
_diffrn_reflns_av_R_equivalents 0.0596
_diffrn_reflns_av_sigmaI/netI 0.0273
_diffrn_reflns_limit_h_max 11
_diffrn_reflns_limit_h_min -11
_diffrn_reflns_limit_k_max 25
_diffrn_reflns_limit_k_min -22
_diffrn_reflns_limit_l_max 11
_diffrn_reflns_limit_l_min -11
_diffrn_reflns_number 28271
_diffrn_reflns_theta_full 25.00
_diffrn_reflns_theta_max 25.65
_diffrn_reflns_theta_min 3.29
_diffrn_standards_number 0
_exptl_absorpt_coefficient_mu 0.065
_exptl_absorpt_correction_type none
_exptl_crystal_colour yellow
_exptl_crystal_density_diffrn 1.169
_exptl_crystal_density_method 'not measured'
_exptl_crystal_description block
_exptl_crystal_F_000 648
_exptl_crystal_size_max 0.36
_exptl_crystal_size_mid 0.33
_exptl_crystal_size_min 0.24
_refine_diff_density_max 0.161
_refine_diff_density_min -0.153
_refine_diff_density_rms 0.037
_refine_ls_extinction_coef 0.017(2)
_refine_ls_extinction_expression Fc^*^=kFc[1+0.001xFc^2^\l^3^/sin(2\q)]^-1/4^
_refine_ls_extinction_method SHELXL
_refine_ls_goodness_of_fit_ref 1.027
_refine_ls_hydrogen_treatment constr
_refine_ls_matrix_type full
_refine_ls_number_parameters 219
_refine_ls_number_reflns 3276
_refine_ls_number_restraints 0
_refine_ls_restrained_S_all 1.027
_refine_ls_R_factor_all 0.0570
_refine_ls_R_factor_gt 0.0435
_refine_ls_shift/su_max 0.000
_refine_ls_shift/su_mean 0.000
_refine_ls_structure_factor_coef Fsqd
_refine_ls_weighting_details 'calc w=1/[\s^2^(Fo^2^)+(0.0660P)^2^+0.1806P] where P=(Fo^2^+2Fc^2^)/3'
_refine_ls_weighting_scheme calc
_refine_ls_wR_factor_gt 0.1075
_refine_ls_wR_factor_ref 0.1144
_reflns_number_gt 2677
_reflns_number_total 3276
_reflns_threshold_expression I>2\s(I)
_cod_data_source_file c3dt51035b.txt
_cod_data_source_block wa1004
_cod_depositor_comments
;
The following automatic conversions were performed:

'_symmetry_cell_setting' value 'Monoclinic' changed to 'monoclinic'
according to /home/saulius/struct/CIF-dictionaries/cif_core.dic
dictionary named 'cif_core.dic' version 2.4.2 from 2011-04-26.

Automatic conversion script
Id: cif_fix_values 1891 2012-01-12 08:04:46Z andrius 
;
_cod_original_cell_volume 1740.36(18)
_cod_original_sg_symbol_H-M P21/c
_cod_database_code 7021880

loop_
_symmetry_equiv_pos_as_xyz
'x, y, z'
'-x, y+1/2, -z+1/2'
'-x, -y, -z'
'x, -y-1/2, z-1/2'

loop_
_atom_site_label
_atom_site_type_symbol
_atom_site_fract_x
_atom_site_fract_y
_atom_site_fract_z
_atom_site_U_iso_or_equiv
_atom_site_adp_type
_atom_site_occupancy
_atom_site_symmetry_multiplicity
_atom_site_calc_flag
_atom_site_refinement_flags
B1 B 0.56601(16) 0.55239(7) 0.93208(16) 0.0310(3) Uani 1 1 d .
C1 C 0.63330(15) 0.60862(6) 0.86102(13) 0.0319(3) Uani 1 1 d .
C2 C 0.56390(15) 0.66851(6) 0.83791(15) 0.0364(3) Uani 1 1 d .
C3 C 0.62398(18) 0.71838(7) 0.77203(17) 0.0452(4) Uani 1 1 d .
H3 H 0.5759 0.7595 0.7563 0.054 Uiso 1 1 calc R
C4 C 0.74961(17) 0.70833(7) 0.73089(17) 0.0455(4) Uani 1 1 d .
H4 H 0.7862 0.7424 0.6856 0.055 Uiso 1 1 calc R
C5 C 0.82616(15) 0.64834(7) 0.75433(14) 0.0378(3) Uani 1 1 d .
C6 C 0.76583(14) 0.59773(7) 0.81913(13) 0.0329(3) Uani 1 1 d .
C7 C 0.42473(17) 0.68214(7) 0.88123(18) 0.0457(4) Uani 1 1 d .
H7A H 0.3672 0.6421 0.8770 0.069 Uiso 1 1 calc R
H7B H 0.3594 0.7138 0.8130 0.069 Uiso 1 1 calc R
H7C H 0.4572 0.6994 0.9818 0.069 Uiso 1 1 calc R
C21 C 0.95805(16) 0.63611(8) 0.71534(16) 0.0455(4) Uani 1 1 d .
H21 H 0.9996 0.6697 0.6733 0.055 Uiso 1 1 calc R
C22 C 1.02625(16) 0.57716(9) 0.73698(16) 0.0493(4) Uani 1 1 d .
H22 H 1.1146 0.5700 0.7100 0.059 Uiso 1 1 calc R
C23 C 0.96659(17) 0.52649(8) 0.79936(16) 0.0471(4) Uani 1 1 d .
H23 H 1.0139 0.4852 0.8134 0.056 Uiso 1 1 calc R
C24 C 0.84016(15) 0.53707(7) 0.83957(14) 0.0384(3) Uani 1 1 d .
H24 H 0.8013 0.5028 0.8823 0.046 Uiso 1 1 calc R
C31 C 0.61281(14) 0.54650(6) 1.10346(14) 0.0311(3) Uani 1 1 d .
C32 C 0.71593(16) 0.58983(7) 1.19645(15) 0.0408(3) Uani 1 1 d .
H32 H 0.7590 0.6230 1.1545 0.049 Uiso 1 1 calc R
C33 C 0.75715(19) 0.58571(8) 1.34877(16) 0.0493(4) Uani 1 1 d .
H33 H 0.8278 0.6158 1.4097 0.059 Uiso 1 1 calc R
C34 C 0.69539(17) 0.53785(8) 1.41170(15) 0.0453(4) Uani 1 1 d .
H34 H 0.7232 0.5349 1.5159 0.054 Uiso 1 1 calc R
C35 C 0.59259(16) 0.49414(7) 1.32172(14) 0.0367(3) Uani 1 1 d .
H35 H 0.5505 0.4614 1.3656 0.044 Uiso 1 1 calc R
C36 C 0.54939(14) 0.49709(6) 1.16792(13) 0.0309(3) Uani 1 1 d .
C41 C 0.2357(2) 0.66830(9) 0.4397(2) 0.0602(5) Uani 1 1 d .
H41 H 0.2508 0.6730 0.5418 0.072 Uiso 1 1 calc R
C42 C 0.0982(2) 0.68685(9) 0.3355(2) 0.0569(4) Uani 1 1 d .
H42 H 0.0196 0.7050 0.3662 0.068 Uiso 1 1 calc R
C43 C 0.07544(19) 0.67904(8) 0.18767(19) 0.0534(4) Uani 1 1 d .
H43 H -0.0191 0.6916 0.1163 0.064 Uiso 1 1 calc R
C44 C 0.1898(2) 0.65299(8) 0.1429(2) 0.0558(4) Uani 1 1 d .
H44 H 0.1737 0.6471 0.0408 0.067 Uiso 1 1 calc R
C45 C 0.3279(2) 0.63555(8) 0.2469(2) 0.0568(4) Uani 1 1 d .
H45 H 0.4073 0.6184 0.2161 0.068 Uiso 1 1 calc R
C46 C 0.3507(2) 0.64297(8) 0.3952(2) 0.0571(4) Uani 1 1 d .
H46 H 0.4455 0.6307 0.4665 0.068 Uiso 1 1 calc R

loop_
_atom_site_aniso_label
_atom_site_aniso_U_11
_atom_site_aniso_U_22
_atom_site_aniso_U_33
_atom_site_aniso_U_23
_atom_site_aniso_U_13
_atom_site_aniso_U_12
B1 0.0310(7) 0.0315(7) 0.0312(7) 0.0001(6) 0.0114(6) 0.0040(6)
C1 0.0340(7) 0.0353(7) 0.0248(6) -0.0007(5) 0.0076(5) -0.0024(5)
C2 0.0390(7) 0.0331(7) 0.0356(7) 0.0006(5) 0.0107(6) -0.0016(6)
C3 0.0511(8) 0.0337(8) 0.0500(9) 0.0059(6) 0.0162(7) -0.0007(6)
C4 0.0483(8) 0.0417(8) 0.0477(8) 0.0059(7) 0.0177(7) -0.0105(7)
C5 0.0366(7) 0.0456(8) 0.0286(6) -0.0010(6) 0.0076(5) -0.0084(6)
C6 0.0324(7) 0.0399(7) 0.0242(6) -0.0006(5) 0.0064(5) -0.0025(5)
C7 0.0470(8) 0.0414(8) 0.0516(9) 0.0004(7) 0.0203(7) 0.0050(7)
C21 0.0381(8) 0.0621(10) 0.0362(8) -0.0036(7) 0.0124(6) -0.0131(7)
C22 0.0322(7) 0.0770(12) 0.0389(8) -0.0062(7) 0.0121(6) -0.0011(7)
C23 0.0391(8) 0.0609(10) 0.0387(8) -0.0001(7) 0.0097(6) 0.0108(7)
C24 0.0386(7) 0.0461(8) 0.0290(6) 0.0022(6) 0.0093(6) 0.0037(6)
C31 0.0305(6) 0.0336(7) 0.0288(6) -0.0002(5) 0.0094(5) -0.0004(5)
C32 0.0437(8) 0.0443(8) 0.0325(7) -0.0026(6) 0.0104(6) -0.0119(6)
C33 0.0528(9) 0.0569(9) 0.0320(7) -0.0075(7) 0.0063(7) -0.0193(7)
C34 0.0487(8) 0.0580(9) 0.0245(6) -0.0019(6) 0.0058(6) -0.0072(7)
C35 0.0397(7) 0.0407(8) 0.0286(7) 0.0028(5) 0.0101(6) -0.0022(6)
C36 0.0310(6) 0.0341(7) 0.0268(6) 0.0009(5) 0.0087(5) 0.0024(5)
C41 0.0661(11) 0.0694(12) 0.0494(9) 0.0100(8) 0.0251(8) -0.0034(9)
C42 0.0502(9) 0.0674(11) 0.0604(10) 0.0017(8) 0.0282(8) 0.0015(8)
C43 0.0444(8) 0.0599(10) 0.0551(10) -0.0010(8) 0.0158(7) -0.0011(7)
C44 0.0619(10) 0.0555(10) 0.0524(10) -0.0112(8) 0.0225(8) -0.0021(8)
C45 0.0582(10) 0.0449(9) 0.0735(12) -0.0013(8) 0.0303(9) 0.0081(7)
C46 0.0537(9) 0.0497(9) 0.0656(11) 0.0183(8) 0.0171(8) 0.0064(8)

loop_
_atom_type_symbol
_atom_type_description
_atom_type_scat_dispersion_real
_atom_type_scat_dispersion_imag
_atom_type_scat_source
C C 0.0033 0.0016 'International Tables Vol C Tables 4.2.6.8 and 6.1.1.4'
H H 0.0000 0.0000 'International Tables Vol C Tables 4.2.6.8 and 6.1.1.4'
B B 0.0013 0.0007 'International Tables Vol C Tables 4.2.6.8 and 6.1.1.4'

loop_
_geom_angle_atom_site_label_1
_geom_angle_atom_site_label_2
_geom_angle_atom_site_label_3
_geom_angle
_geom_angle_site_symmetry_1
_geom_angle_site_symmetry_3
C36 B1 C31 119.35(11) 3_667 .
C36 B1 C1 120.40(11) 3_667 .
C31 B1 C1 120.24(11) . .
C2 C1 C6 119.53(12) . .
C2 C1 B1 120.14(11) . .
C6 C1 B1 120.33(11) . .
C1 C2 C3 119.65(13) . .
C1 C2 C7 121.24(12) . .
C3 C2 C7 119.11(13) . .
C4 C3 C2 121.23(14) . .
C4 C3 H3 119.4 . .
C2 C3 H3 119.4 . .
C3 C4 C5 121.31(13) . .
C3 C4 H4 119.3 . .
C5 C4 H4 119.3 . .
C4 C5 C21 123.19(13) . .
C4 C5 C6 117.89(13) . .
C21 C5 C6 118.92(13) . .
C24 C6 C5 118.04(12) . .
C24 C6 C1 121.60(12) . .
C5 C6 C1 120.37(12) . .
C2 C7 H7A 109.5 . .
C2 C7 H7B 109.5 . .
H7A C7 H7B 109.5 . .
C2 C7 H7C 109.5 . .
H7A C7 H7C 109.5 . .
H7B C7 H7C 109.5 . .
C22 C21 C5 121.23(14) . .
C22 C21 H21 119.4 . .
C5 C21 H21 119.4 . .
C21 C22 C23 120.38(13) . .
C21 C22 H22 119.8 . .
C23 C22 H22 119.8 . .
C24 C23 C22 119.70(15) . .
C24 C23 H23 120.1 . .
C22 C23 H23 120.1 . .
C23 C24 C6 121.72(14) . .
C23 C24 H24 119.1 . .
C6 C24 H24 119.1 . .
C32 C31 C36 118.55(11) . .
C32 C31 B1 120.96(12) . .
C36 C31 B1 120.49(11) . .
C33 C32 C31 121.62(13) . .
C33 C32 H32 119.2 . .
C31 C32 H32 119.2 . .
C34 C33 C32 119.95(13) . .
C34 C33 H33 120.0 . .
C32 C33 H33 120.0 . .
C33 C34 C35 119.58(13) . .
C33 C34 H34 120.2 . .
C35 C34 H34 120.2 . .
C34 C35 C36 121.65(13) . .
C34 C35 H35 119.2 . .
C36 C35 H35 119.2 . .
C35 C36 C31 118.64(12) . .
C35 C36 B1 121.19(12) . 3_667
C31 C36 B1 120.16(11) . 3_667
C46 C41 C42 119.99(17) . .
C46 C41 H41 120.0 . .
C42 C41 H41 120.0 . .
C43 C42 C41 120.04(16) . .
C43 C42 H42 120.0 . .
C41 C42 H42 120.0 . .
C42 C43 C44 120.07(16) . .
C42 C43 H43 120.0 . .
C44 C43 H43 120.0 . .
C43 C44 C45 119.79(16) . .
C43 C44 H44 120.1 . .
C45 C44 H44 120.1 . .
C46 C45 C44 120.26(16) . .
C46 C45 H45 119.9 . .
C44 C45 H45 119.9 . .
C41 C46 C45 119.82(17) . .
C41 C46 H46 120.1 . .
C45 C46 H46 120.1 . .

loop_
_geom_bond_atom_site_label_1
_geom_bond_atom_site_label_2
_geom_bond_distance
_geom_bond_site_symmetry_2
B1 C36 1.5589(19) 3_667
B1 C31 1.5629(18) .
B1 C1 1.5812(19) .
C1 C2 1.3810(19) .
C1 C6 1.4329(18) .
C2 C3 1.4199(19) .
C2 C7 1.5089(19) .
C3 C4 1.365(2) .
C3 H3 0.9500 .
C4 C5 1.411(2) .
C4 H4 0.9500 .
C5 C21 1.416(2) .
C5 C6 1.4265(19) .
C6 C24 1.4149(19) .
C7 H7A 0.9800 .
C7 H7B 0.9800 .
C7 H7C 0.9800 .
C21 C22 1.359(2) .
C21 H21 0.9500 .
C22 C23 1.411(2) .
C22 H22 0.9500 .
C23 C24 1.3690(19) .
C23 H23 0.9500 .
C24 H24 0.9500 .
C31 C32 1.3951(19) .
C31 C36 1.4222(17) .
C32 C33 1.388(2) .
C32 H32 0.9500 .
C33 C34 1.382(2) .
C33 H33 0.9500 .
C34 C35 1.387(2) .
C34 H34 0.9500 .
C35 C36 1.3988(18) .
C35 H35 0.9500 .
C36 B1 1.5589(19) 3_667
C41 C46 1.378(3) .
C41 C42 1.385(3) .
C41 H41 0.9500 .
C42 C43 1.376(2) .
C42 H42 0.9500 .
C43 C44 1.381(2) .
C43 H43 0.9500 .
C44 C45 1.382(3) .
C44 H44 0.9500 .
C45 C46 1.380(3) .
C45 H45 0.9500 .
C46 H46 0.9500 .

loop_
_geom_torsion_atom_site_label_1
_geom_torsion_atom_site_label_2
_geom_torsion_atom_site_label_3
_geom_torsion_atom_site_label_4
_geom_torsion
_geom_torsion_site_symmetry_1
_geom_torsion_site_symmetry_4
C36 B1 C1 C2 93.97(15) 3_667 .
C31 B1 C1 C2 -85.13(15) . .
C36 B1 C1 C6 -85.55(15) 3_667 .
C31 B1 C1 C6 95.35(14) . .
C6 C1 C2 C3 0.44(19) . .
B1 C1 C2 C3 -179.08(12) . .
C6 C1 C2 C7 -179.63(12) . .
B1 C1 C2 C7 0.85(19) . .
C1 C2 C3 C4 0.0(2) . .
C7 C2 C3 C4 -179.95(14) . .
C2 C3 C4 C5 -1.0(2) . .
C3 C4 C5 C21 -179.07(14) . .
C3 C4 C5 C6 1.6(2) . .
C4 C5 C6 C24 178.53(12) . .
C21 C5 C6 C24 -0.83(18) . .
C4 C5 C6 C1 -1.16(19) . .
C21 C5 C6 C1 179.47(12) . .
C2 C1 C6 C24 -179.52(12) . .
B1 C1 C6 C24 0.00(18) . .
C2 C1 C6 C5 0.16(18) . .
B1 C1 C6 C5 179.68(12) . .
C4 C5 C21 C22 -178.55(14) . .
C6 C5 C21 C22 0.8(2) . .
C5 C21 C22 C23 0.0(2) . .
C21 C22 C23 C24 -0.7(2) . .
C22 C23 C24 C6 0.6(2) . .
C5 C6 C24 C23 0.17(19) . .
C1 C6 C24 C23 179.86(12) . .
C36 B1 C31 C32 179.91(12) 3_667 .
C1 B1 C31 C32 -0.98(18) . .
C36 B1 C31 C36 -0.85(19) 3_667 .
C1 B1 C31 C36 178.26(11) . .
C36 C31 C32 C33 -0.1(2) . .
B1 C31 C32 C33 179.20(14) . .
C31 C32 C33 C34 -0.1(2) . .
C32 C33 C34 C35 0.1(2) . .
C33 C34 C35 C36 0.1(2) . .
C34 C35 C36 C31 -0.2(2) . .
C34 C35 C36 B1 179.88(13) . 3_667
C32 C31 C36 C35 0.22(18) . .
B1 C31 C36 C35 -179.04(11) . .
C32 C31 C36 B1 -179.88(12) . 3_667
B1 C31 C36 B1 0.86(19) . 3_667
C46 C41 C42 C43 1.0(3) . .
C41 C42 C43 C44 -0.3(3) . .
C42 C43 C44 C45 -0.8(3) . .
C43 C44 C45 C46 1.2(3) . .
C42 C41 C46 C45 -0.7(3) . .
C44 C45 C46 C41 -0.4(3) . .
